data_1518856
loop_
_publ_author_name
'Elizabeth G. Corkum'
'Ruiyao Wang'
'Manuel A.S. Aquino'

_publ_section_title
;
 Compromising the metal-metal bond in diruthenium(II,III) tetraacetate:
 Reaction of [Ru2(mu-O2CMe)4(MeOH)2]+ with phosphines to form
 'Ru(mu-O2CMe)2(mu-OMe)2Ru' cores
;
_journal_name_full 'Inorganica Chimica Acta'
_journal_page_first 202
_journal_page_last 209
_journal_volume 424
_journal_year 2015
_chemical_formula_sum 'C47.53 H82 O11.52 P2 Ru2'
_chemical_formula_weight 1101.91
_space_group_IT_number 14
_symmetry_cell_setting monoclinic
_symmetry_space_group_name_Hall '-P 2yn'
_symmetry_space_group_name_H-M 'P 1 21/n 1'
_atom_sites_solution_hydrogens geom
_atom_sites_solution_primary direct
_atom_sites_solution_secondary difmap
_cell_angle_alpha 90.00
_cell_angle_beta 90.2060(10)
_cell_angle_gamma 90.00
_cell_formula_units_Z 2
_cell_length_a 11.16320(10)
_cell_length_b 14.5311(2)
_cell_length_c 15.8300(2)
_cell_measurement_reflns_used 9878
_cell_measurement_temperature 180(2)
_cell_measurement_theta_max 31.52
_cell_measurement_theta_min 2.30
_cell_volume 2567.82(5)
_computing_cell_refinement 'Bruker SMART'
_computing_data_collection 'Bruker SMART'
_computing_data_reduction 'Bruker SAINT'
_computing_molecular_graphics 'Bruker SHELXTL'
_computing_publication_material 'Bruker SHELXTL'
_computing_structure_refinement 'SHELXL-97 (Sheldrick, 1997)'
_computing_structure_solution 'SHELXS-97 (Sheldrick, 1990)'
_diffrn_ambient_temperature 180(2)
_diffrn_measured_fraction_theta_full 0.998
_diffrn_measured_fraction_theta_max 0.998
_diffrn_measurement_device_type 'CCD area detector'
_diffrn_measurement_method 'phi and omega scans'
_diffrn_radiation_monochromator graphite
_diffrn_radiation_source 'fine-focus sealed tube'
_diffrn_radiation_type MoK\a
_diffrn_radiation_wavelength 0.71073
_diffrn_reflns_av_R_equivalents 0.0255
_diffrn_reflns_av_sigmaI/netI 0.0220
_diffrn_reflns_limit_h_max 13
_diffrn_reflns_limit_h_min -13
_diffrn_reflns_limit_k_max 14
_diffrn_reflns_limit_k_min -17
_diffrn_reflns_limit_l_max 19
_diffrn_reflns_limit_l_min -19
_diffrn_reflns_number 23660
_diffrn_reflns_theta_full 26.00
_diffrn_reflns_theta_max 26.00
_diffrn_reflns_theta_min 1.90
_exptl_absorpt_coefficient_mu 0.707
_exptl_absorpt_correction_T_max 0.9263
_exptl_absorpt_correction_T_min 0.8487
_exptl_absorpt_correction_type multi-scan
_exptl_crystal_colour brown
_exptl_crystal_density_diffrn 1.425
_exptl_crystal_density_method 'not measured'
_exptl_crystal_description block
_exptl_crystal_F_000 1155
_exptl_crystal_size_max 0.24
_exptl_crystal_size_mid 0.16
_exptl_crystal_size_min 0.11
_refine_diff_density_max 0.523
_refine_diff_density_min -0.508
_refine_diff_density_rms 0.059
_refine_ls_extinction_method none
_refine_ls_goodness_of_fit_ref 1.066
_refine_ls_hydrogen_treatment constr
_refine_ls_matrix_type full
_refine_ls_number_parameters 310
_refine_ls_number_reflns 5029
_refine_ls_number_restraints 1
_refine_ls_restrained_S_all 1.066
_refine_ls_R_factor_all 0.0290
_refine_ls_R_factor_gt 0.0246
_refine_ls_shift/su_max 0.001
_refine_ls_shift/su_mean 0.000
_refine_ls_structure_factor_coef Fsqd
_refine_ls_weighting_details 'calc w=1/[\s^2^(Fo^2^)+(0.0266P)^2^+1.9875P] where P=(Fo^2^+2Fc^2^)/3'
_refine_ls_weighting_scheme calc
_refine_ls_wR_factor_gt 0.0595
_refine_ls_wR_factor_ref 0.0618
_reflns_number_gt 4543
_reflns_number_total 5029
_reflns_threshold_expression >2sigma(I)
_cod_data_source_file ICA-2015424-202-209-1.cif
_cod_data_source_block ma11
_cod_depositor_comments
;
The following automatic conversions were performed:

'_symmetry_cell_setting' value 'Monoclinic' changed to 'monoclinic'
according to the built-in table from CIF Core dictionary named
'cif_core.dic' version 2.4.1 from
2010-06-29.

'_exptl_absorpt_correction_type' value 'Multi-scan'
changed to 'multi-scan' according to the built-in table from CIF Core
dictionary named 'cif_core.dic' version 2.4.1 from 2010-06-29.

Automatic conversion script
Id: cif_fix_values 2827 2014-09-09 07:05:25Z andrius 
;
_cod_original_sg_symbol_H-M P2(1)/n
_cod_database_code 1518856

loop_
_symmetry_equiv_pos_as_xyz
'x, y, z'
'-x+1/2, y+1/2, -z+1/2'
'-x, -y, -z'
'x-1/2, -y-1/2, z-1/2'

loop_
_atom_site_label
_atom_site_type_symbol
_atom_site_fract_x
_atom_site_fract_y
_atom_site_fract_z
_atom_site_U_iso_or_equiv
_atom_site_adp_type
_atom_site_occupancy
_atom_site_symmetry_multiplicity
_atom_site_calc_flag
_atom_site_refinement_flags
_atom_site_disorder_assembly
_atom_site_disorder_group
P1 P 1.01939(5) 0.72430(4) 0.57617(3) 0.01932(12) Uani 1 1 d . A .
Ru1 Ru 0.962662(13) 0.568528(11) 0.540613(10) 0.01786(6) Uani 1 1 d . . .
O1 O 1.05129(12) 0.51178(10) 0.64387(9) 0.0231(3) Uani 1 1 d . A .
O2 O 1.12296(12) 0.39051(10) 0.56973(9) 0.0234(3) Uani 1 1 d . . .
O5 O 0.87986(12) 0.44505(9) 0.51879(9) 0.0213(3) Uani 1 1 d . . .
C1 C 1.11140(19) 0.43846(15) 0.63605(14) 0.0250(5) Uani 1 1 d . . .
C2 C 1.17447(16) 0.40422(18) 0.71411(9) 0.0456(7) Uani 1 1 d . A .
H2A H 1.1333 0.4274 0.7644 0.068 Uiso 1 1 calc R . .
H2B H 1.2575 0.4262 0.7142 0.068 Uiso 1 1 calc R . .
H2C H 1.1737 0.3368 0.7146 0.068 Uiso 1 1 calc R . .
O3A O 0.83102(13) 0.59380(11) 0.62548(9) 0.0202(6) Uani 0.763(4) 1 d PR A 1
O4A O 0.65655(12) 0.62025(11) 0.68503(9) 0.0437(7) Uani 0.763(4) 1 d PR A 1
C3A C 0.71429(12) 0.59947(11) 0.62126(9) 0.0265(7) Uani 0.763(4) 1 d PR A 1
C4A C 0.65021(12) 0.57440(12) 0.54047(9) 0.0366(9) Uani 0.763(4) 1 d PR A 1
H4A H 0.5648 0.5654 0.5520 0.055 Uiso 0.763(4) 1 d PR A 1
H4B H 0.6842 0.5174 0.5177 0.055 Uiso 0.763(4) 1 d PR A 1
H4C H 0.6600 0.6241 0.4992 0.055 Uiso 0.763(4) 1 d PR A 1
O3B O 0.8130(8) 0.6016(6) 0.6051(6) 0.0202(6) Uani 0.237(4) 1 d P A 2
C3B C 0.7002(10) 0.6030(9) 0.5718(9) 0.040(3) Uani 0.237(4) 1 d P A 2
H3BA H 0.6487 0.5612 0.6039 0.061 Uiso 0.237(4) 1 calc PR A 2
H3BB H 0.7029 0.5832 0.5127 0.061 Uiso 0.237(4) 1 calc PR A 2
H3BC H 0.6679 0.6656 0.5749 0.061 Uiso 0.237(4) 1 calc PR A 2
C5 C 0.8393(2) 0.39184(17) 0.58932(16) 0.0299(5) Uani 1 1 d . . .
H5A H 0.784(2) 0.3450(19) 0.5693(17) 0.045 Uiso 1 1 d . . .
H5B H 0.802(2) 0.4331(19) 0.6291(18) 0.045 Uiso 1 1 d . . .
H5C H 0.900(2) 0.3623(19) 0.6253(17) 0.045 Uiso 1 1 d . . .
C6 C 0.95500(19) 0.81587(14) 0.50855(14) 0.0251(5) Uani 1 1 d . . .
H6A H 0.9823 0.8758 0.5330 0.030 Uiso 1 1 calc R A .
C7 C 0.8177(2) 0.81572(16) 0.51344(16) 0.0318(5) Uani 1 1 d . A .
H7A H 0.7859 0.7587 0.4874 0.038 Uiso 1 1 calc R . .
H7B H 0.7924 0.8170 0.5733 0.038 Uiso 1 1 calc R . .
C8 C 0.7668(3) 0.89973(19) 0.46718(18) 0.0457(7) Uani 1 1 d . . .
H8A H 0.6782 0.8971 0.4681 0.055 Uiso 1 1 calc R A .
H8B H 0.7921 0.9564 0.4969 0.055 Uiso 1 1 calc R . .
C9 C 0.8092(3) 0.9034(2) 0.37654(19) 0.0567(8) Uani 1 1 d . A .
H9A H 0.7799 0.9609 0.3499 0.068 Uiso 1 1 calc R . .
H9B H 0.7747 0.8509 0.3449 0.068 Uiso 1 1 calc R . .
C10 C 0.9447(3) 0.90001(19) 0.37079(17) 0.0463(7) Uani 1 1 d . . .
H10A H 0.9790 0.9563 0.3965 0.056 Uiso 1 1 calc R A .
H10B H 0.9687 0.8984 0.3107 0.056 Uiso 1 1 calc R . .
C11 C 0.9950(2) 0.81539(15) 0.41606(14) 0.0311(5) Uani 1 1 d . A .
H11A H 1.0836 0.8159 0.4132 0.037 Uiso 1 1 calc R . .
H11B H 0.9659 0.7588 0.3879 0.037 Uiso 1 1 calc R . .
C12 C 1.18095(18) 0.74583(15) 0.57872(13) 0.0241(4) Uani 1 1 d . . .
C13 C 1.2320(2) 0.82812(16) 0.55174(15) 0.0321(5) Uani 1 1 d . A .
H13A H 1.1822 0.8754 0.5295 0.039 Uiso 1 1 calc R . .
C14 C 1.3551(2) 0.84171(18) 0.55703(17) 0.0403(6) Uani 1 1 d . . .
H14A H 1.3896 0.8971 0.5364 0.048 Uiso 1 1 calc R A .
C15 C 1.4274(2) 0.77459(19) 0.59230(18) 0.0427(6) Uani 1 1 d . A .
H15A H 1.5112 0.7846 0.5973 0.051 Uiso 1 1 calc R . .
C16 C 1.3781(2) 0.69320(18) 0.62021(17) 0.0385(6) Uani 1 1 d . . .
H16A H 1.4281 0.6469 0.6439 0.046 Uiso 1 1 calc R A .
C17 C 1.25532(19) 0.67859(16) 0.61386(14) 0.0291(5) Uani 1 1 d . A .
H17A H 1.2218 0.6225 0.6336 0.035 Uiso 1 1 calc R . .
C18 C 0.97030(19) 0.75760(14) 0.68387(13) 0.0238(4) Uani 1 1 d . . .
H18A H 0.8823 0.7452 0.6863 0.029 Uiso 1 1 calc R A .
C19 C 0.9864(2) 0.85948(16) 0.70313(15) 0.0321(5) Uani 1 1 d . A .
H19A H 1.0724 0.8757 0.6992 0.039 Uiso 1 1 calc R . .
H19B H 0.9422 0.8964 0.6607 0.039 Uiso 1 1 calc R . .
C20 C 0.9408(3) 0.88280(18) 0.79105(16) 0.0433(6) Uani 1 1 d . . .
H20A H 0.9603 0.9478 0.8037 0.052 Uiso 1 1 calc R A .
H20B H 0.8525 0.8766 0.7915 0.052 Uiso 1 1 calc R . .
C21 C 0.9928(3) 0.8228(2) 0.85947(16) 0.0442(6) Uani 1 1 d . A .
H21A H 0.9525 0.8366 0.9136 0.053 Uiso 1 1 calc R . .
H21B H 1.0791 0.8369 0.8663 0.053 Uiso 1 1 calc R . .
C22 C 0.9777(3) 0.72229(18) 0.83896(15) 0.0408(6) Uani 1 1 d . . .
H22A H 0.8915 0.7063 0.8405 0.049 Uiso 1 1 calc R A .
H22B H 1.0193 0.6850 0.8824 0.049 Uiso 1 1 calc R . .
C23 C 1.0277(2) 0.69873(17) 0.75237(14) 0.0331(5) Uani 1 1 d . A .
H23A H 1.1154 0.7087 0.7524 0.040 Uiso 1 1 calc R . .
H23B H 1.0126 0.6329 0.7401 0.040 Uiso 1 1 calc R . .
O6A O 0.7374(3) 0.5463(2) 0.8432(2) 0.0734(9) Uani 0.785(4) 1 d PD B 1
C24A C 0.8413(16) 0.4907(12) 0.8295(12) 0.0679(15) Uani 0.785(4) 1 d PD B 1
H24A H 0.8799 0.5093 0.7766 0.102 Uiso 0.785(4) 1 calc PR B 1
H24B H 0.8177 0.4259 0.8258 0.102 Uiso 0.785(4) 1 calc PR B 1
H24C H 0.8976 0.4989 0.8765 0.102 Uiso 0.785(4) 1 calc PR B 1
O6B O 0.7568(10) 0.5638(9) 0.7753(7) 0.0734(9) Uani 0.215(4) 1 d PD B 2
C24B C 0.831(6) 0.500(5) 0.818(5) 0.0679(15) Uani 0.215(4) 1 d PD B 2
H24D H 0.8175 0.4381 0.7950 0.102 Uiso 0.215(4) 1 calc PR B 2
H24E H 0.8112 0.5001 0.8785 0.102 Uiso 0.215(4) 1 calc PR B 2
H24F H 0.9150 0.5171 0.8108 0.102 Uiso 0.215(4) 1 calc PR B 2

loop_
_atom_site_aniso_label
_atom_site_aniso_U_11
_atom_site_aniso_U_22
_atom_site_aniso_U_33
_atom_site_aniso_U_23
_atom_site_aniso_U_13
_atom_site_aniso_U_12
P1 0.0214(2) 0.0180(3) 0.0186(3) -0.0011(2) -0.0005(2) 0.0012(2)
Ru1 0.01908(9) 0.01720(9) 0.01731(9) -0.00164(7) 0.00260(6) 0.00038(6)
O1 0.0289(7) 0.0210(8) 0.0193(7) -0.0001(6) 0.0003(6) 0.0016(6)
O2 0.0268(7) 0.0209(7) 0.0224(8) -0.0020(6) -0.0012(6) 0.0018(6)
O5 0.0216(7) 0.0199(7) 0.0225(8) -0.0019(6) 0.0059(6) -0.0024(6)
C1 0.0284(11) 0.0234(11) 0.0231(11) 0.0010(9) -0.0017(9) -0.0016(9)
C2 0.0660(18) 0.0420(15) 0.0287(14) -0.0051(11) -0.0162(13) 0.0200(13)
O3A 0.0167(10) 0.0259(9) 0.0180(14) -0.0007(9) -0.0002(9) 0.0029(7)
O4A 0.0309(12) 0.0619(17) 0.0384(15) -0.0040(12) 0.0106(10) 0.0113(11)
C3A 0.0266(16) 0.0271(16) 0.0260(18) 0.0018(15) 0.0043(16) 0.0005(12)
C4A 0.0274(17) 0.050(2) 0.0318(19) 0.0006(17) -0.0045(14) 0.0023(16)
O3B 0.0167(10) 0.0259(9) 0.0180(14) -0.0007(9) -0.0002(9) 0.0029(7)
C3B 0.029(6) 0.048(7) 0.044(8) -0.016(7) 0.011(6) 0.012(5)
C5 0.0342(12) 0.0270(12) 0.0286(13) -0.0005(10) 0.0098(10) -0.0049(10)
C6 0.0332(11) 0.0185(11) 0.0236(11) 0.0001(9) -0.0057(9) 0.0019(9)
C7 0.0323(12) 0.0276(12) 0.0355(13) -0.0022(10) -0.0073(10) 0.0063(9)
C8 0.0476(15) 0.0380(15) 0.0513(17) 0.0002(13) -0.0181(13) 0.0149(12)
C9 0.074(2) 0.0475(17) 0.0484(18) 0.0100(14) -0.0264(16) 0.0158(15)
C10 0.074(2) 0.0343(14) 0.0302(14) 0.0085(11) -0.0096(13) 0.0001(13)
C11 0.0437(13) 0.0238(11) 0.0258(12) 0.0030(9) -0.0041(10) -0.0023(10)
C12 0.0243(10) 0.0250(11) 0.0230(11) -0.0053(9) 0.0015(8) -0.0010(8)
C13 0.0335(12) 0.0286(12) 0.0343(13) -0.0004(10) 0.0000(10) -0.0029(10)
C14 0.0344(13) 0.0400(15) 0.0465(16) -0.0056(12) 0.0078(11) -0.0131(11)
C15 0.0241(12) 0.0512(17) 0.0527(17) -0.0090(13) 0.0040(11) -0.0047(11)
C16 0.0292(12) 0.0438(15) 0.0424(15) -0.0053(12) -0.0034(11) 0.0058(11)
C17 0.0273(11) 0.0301(12) 0.0300(12) -0.0026(10) 0.0001(9) 0.0018(9)
C18 0.0259(10) 0.0239(11) 0.0216(11) -0.0041(9) 0.0019(9) 0.0008(8)
C19 0.0422(13) 0.0252(12) 0.0290(12) -0.0066(10) 0.0052(10) 0.0012(10)
C20 0.0595(17) 0.0345(14) 0.0360(15) -0.0131(12) 0.0101(12) 0.0038(12)
C21 0.0516(16) 0.0541(17) 0.0269(13) -0.0135(12) 0.0053(11) 0.0018(13)
C22 0.0564(16) 0.0440(15) 0.0219(12) 0.0002(11) 0.0018(11) 0.0057(12)
C23 0.0457(14) 0.0319(13) 0.0217(12) -0.0007(10) 0.0016(10) 0.0083(10)
O6A 0.0633(18) 0.105(2) 0.0516(18) 0.0002(18) 0.0049(15) 0.0026(17)
C24A 0.073(5) 0.072(5) 0.059(7) 0.008(3) 0.005(3) -0.012(2)
O6B 0.0633(18) 0.105(2) 0.0516(18) 0.0002(18) 0.0049(15) 0.0026(17)
C24B 0.073(5) 0.072(5) 0.059(7) 0.008(3) 0.005(3) -0.012(2)

loop_
_atom_type_symbol
_atom_type_description
_atom_type_scat_dispersion_real
_atom_type_scat_dispersion_imag
_atom_type_scat_source
C C 0.0033 0.0016 'International Tables Vol C Tables 4.2.6.8 and 6.1.1.4'
H H 0.0000 0.0000 'International Tables Vol C Tables 4.2.6.8 and 6.1.1.4'
O O 0.0106 0.0060 'International Tables Vol C Tables 4.2.6.8 and 6.1.1.4'
P P 0.1023 0.0942 'International Tables Vol C Tables 4.2.6.8 and 6.1.1.4'
Ru Ru -1.2594 0.8363 'International Tables Vol C Tables 4.2.6.8 and 6.1.1.4'

loop_
_geom_angle_atom_site_label_1
_geom_angle_atom_site_label_2
_geom_angle_atom_site_label_3
_geom_angle
_geom_angle_site_symmetry_1
_geom_angle_site_symmetry_3
C12 P1 C6 105.68(10) . .
C12 P1 C18 103.25(10) . .
C6 P1 C18 103.20(10) . .
C12 P1 Ru1 115.00(7) . .
C6 P1 Ru1 115.96(7) . .
C18 P1 Ru1 112.34(7) . .
O5 Ru1 O3B 171.3(3) 3_766 .
O5 Ru1 O3A 165.11(6) 3_766 .
O3B Ru1 O3A 11.2(3) . .
O5 Ru1 O5 103.33(5) 3_766 .
O3B Ru1 O5 85.4(3) . .
O3A Ru1 O5 86.72(6) . .
O5 Ru1 O2 92.03(6) 3_766 3_766
O3B Ru1 O2 88.7(3) . 3_766
O3A Ru1 O2 99.96(5) . 3_766
O5 Ru1 O2 84.44(6) . 3_766
O5 Ru1 O1 85.07(6) 3_766 .
O3B Ru1 O1 95.1(3) . .
O3A Ru1 O1 83.97(5) . .
O5 Ru1 O1 89.91(6) . .
O2 Ru1 O1 172.89(5) 3_766 .
O5 Ru1 P1 88.40(4) 3_766 .
O3B Ru1 P1 82.9(3) . .
O3A Ru1 P1 82.30(5) . .
O5 Ru1 P1 168.00(4) . .
O2 Ru1 P1 92.69(4) 3_766 .
O1 Ru1 P1 93.72(4) . .
O5 Ru1 Ru1 52.39(4) 3_766 3_766
O3B Ru1 Ru1 136.4(3) . 3_766
O3A Ru1 Ru1 136.43(5) . 3_766
O5 Ru1 Ru1 50.93(4) . 3_766
O2 Ru1 Ru1 87.10(4) 3_766 3_766
O1 Ru1 Ru1 86.00(4) . 3_766
P1 Ru1 Ru1 140.715(16) . 3_766
C1 O1 Ru1 120.54(13) . .
C1 O2 Ru1 119.45(13) . 3_766
C5 O5 Ru1 126.29(13) . 3_766
C5 O5 Ru1 119.02(13) . .
Ru1 O5 Ru1 76.67(5) 3_766 .
O1 C1 O2 126.85(19) . .
O1 C1 C2 116.41(18) . .
O2 C1 C2 116.74(18) . .
C1 C2 H2A 109.5 . .
C1 C2 H2B 109.5 . .
H2A C2 H2B 109.5 . .
C1 C2 H2C 109.5 . .
H2A C2 H2C 109.5 . .
H2B C2 H2C 109.5 . .
C3A O3A Ru1 134.6 . .
O4A C3A O3A 119.7 . .
O4A C3A C4A 120.3 . .
O3A C3A C4A 119.9 . .
C3B O3B Ru1 125.0(8) . .
O3B C3B H4B 108.2 . .
O3B C3B H4C 132.5 . .
O3B C3B H3BA 109.5 . .
O3B C3B H3BB 109.5 . .
H3BA C3B H3BB 109.5 . .
O3B C3B H3BC 109.5 . .
H3BA C3B H3BC 109.5 . .
H3BB C3B H3BC 109.5 . .
O5 C5 H5A 109.0(16) . .
O5 C5 H5B 108.2(16) . .
H5A C5 H5B 112(2) . .
O5 C5 H5C 117.9(16) . .
H5A C5 H5C 109(2) . .
H5B C5 H5C 101(2) . .
C11 C6 C7 110.05(18) . .
C11 C6 P1 115.80(15) . .
C7 C6 P1 110.82(15) . .
C11 C6 H6A 106.5 . .
C7 C6 H6A 106.5 . .
P1 C6 H6A 106.5 . .
C8 C7 C6 110.1(2) . .
C8 C7 H7A 109.6 . .
C6 C7 H7A 109.6 . .
C8 C7 H7B 109.6 . .
C6 C7 H7B 109.6 . .
H7A C7 H7B 108.2 . .
C9 C8 C7 111.4(2) . .
C9 C8 H8A 109.3 . .
C7 C8 H8A 109.3 . .
C9 C8 H8B 109.3 . .
C7 C8 H8B 109.3 . .
H8A C8 H8B 108.0 . .
C8 C9 C10 111.8(2) . .
C8 C9 H9A 109.3 . .
C10 C9 H9A 109.3 . .
C8 C9 H9B 109.3 . .
C10 C9 H9B 109.3 . .
H9A C9 H9B 107.9 . .
C9 C10 C11 111.3(2) . .
C9 C10 H10A 109.4 . .
C11 C10 H10A 109.4 . .
C9 C10 H10B 109.4 . .
C11 C10 H10B 109.4 . .
H10A C10 H10B 108.0 . .
C10 C11 C6 109.7(2) . .
C10 C11 H11A 109.7 . .
C6 C11 H11A 109.7 . .
C10 C11 H11B 109.7 . .
C6 C11 H11B 109.7 . .
H11A C11 H11B 108.2 . .
C13 C12 C17 118.7(2) . .
C13 C12 P1 122.96(17) . .
C17 C12 P1 118.26(17) . .
C14 C13 C12 120.6(2) . .
C14 C13 H13A 119.7 . .
C12 C13 H13A 119.7 . .
C15 C14 C13 119.9(2) . .
C15 C14 H14A 120.0 . .
C13 C14 H14A 120.0 . .
C16 C15 C14 120.1(2) . .
C16 C15 H15A 119.9 . .
C14 C15 H15A 119.9 . .
C15 C16 C17 120.2(2) . .
C15 C16 H16A 119.9 . .
C17 C16 H16A 119.9 . .
C16 C17 C12 120.4(2) . .
C16 C17 H17A 119.8 . .
C12 C17 H17A 119.8 . .
C23 C18 C19 110.79(18) . .
C23 C18 P1 112.53(15) . .
C19 C18 P1 113.73(16) . .
C23 C18 H18A 106.4 . .
C19 C18 H18A 106.4 . .
P1 C18 H18A 106.4 . .
C20 C19 C18 111.1(2) . .
C20 C19 H19A 109.4 . .
C18 C19 H19A 109.4 . .
C20 C19 H19B 109.4 . .
C18 C19 H19B 109.4 . .
H19A C19 H19B 108.0 . .
C21 C20 C19 113.5(2) . .
C21 C20 H20A 108.9 . .
C19 C20 H20A 108.9 . .
C21 C20 H20B 108.9 . .
C19 C20 H20B 108.9 . .
H20A C20 H20B 107.7 . .
C20 C21 C22 111.3(2) . .
C20 C21 H21A 109.4 . .
C22 C21 H21A 109.4 . .
C20 C21 H21B 109.4 . .
C22 C21 H21B 109.4 . .
H21A C21 H21B 108.0 . .
C21 C22 C23 111.8(2) . .
C21 C22 H22A 109.3 . .
C23 C22 H22A 109.3 . .
C21 C22 H22B 109.3 . .
C23 C22 H22B 109.3 . .
H22A C22 H22B 107.9 . .
C18 C23 C22 111.17(19) . .
C18 C23 H23A 109.4 . .
C22 C23 H23A 109.4 . .
C18 C23 H23B 109.4 . .
C22 C23 H23B 109.4 . .
H23A C23 H23B 108.0 . .
O6B C24B H24D 109.5 . .
O6B C24B H24E 109.5 . .
H24D C24B H24E 109.5 . .
O6B C24B H24F 109.5 . .
H24D C24B H24F 109.5 . .
H24E C24B H24F 109.5 . .

loop_
_geom_bond_atom_site_label_1
_geom_bond_atom_site_label_2
_geom_bond_distance
_geom_bond_site_symmetry_2
P1 C12 1.831(2) .
P1 C6 1.851(2) .
P1 C18 1.857(2) .
P1 Ru1 2.4163(5) .
Ru1 O5 2.0063(14) 3_766
Ru1 O3B 2.019(9) .
Ru1 O3A 2.0282(15) .
Ru1 O5 2.0471(13) .
Ru1 O2 2.0753(14) 3_766
Ru1 O1 2.0782(14) .
Ru1 Ru1 2.5144(3) 3_766
O1 C1 1.265(3) .
O2 C1 1.267(3) .
O2 Ru1 2.0753(14) 3_766
O5 C5 1.433(3) .
O5 Ru1 2.0063(14) 3_766
C1 C2 1.505(2) .
C2 H2A 0.9800 .
C2 H2B 0.9800 .
C2 H2C 0.9800 .
O3A C3A 1.3071 .
O4A C3A 1.2371 .
C3A C4A 1.5078 .
C4A H4A 0.9800 .
C4A H4B 0.9799 .
C4A H4C 0.9800 .
O3B C3B 1.364(16) .
C3B H4B 1.5202 .
C3B H4C 1.2696 .
C3B H3BA 0.9800 .
C3B H3BB 0.9800 .
C3B H3BC 0.9800 .
C5 H5A 0.97(3) .
C5 H5B 0.96(3) .
C5 H5C 0.98(3) .
C6 C11 1.532(3) .
C6 C7 1.535(3) .
C6 H6A 1.0000 .
C7 C8 1.532(3) .
C7 H7A 0.9900 .
C7 H7B 0.9900 .
C8 C9 1.513(4) .
C8 H8A 0.9900 .
C8 H8B 0.9900 .
C9 C10 1.517(4) .
C9 H9A 0.9900 .
C9 H9B 0.9900 .
C10 C11 1.529(3) .
C10 H10A 0.9900 .
C10 H10B 0.9900 .
C11 H11A 0.9900 .
C11 H11B 0.9900 .
C12 C13 1.392(3) .
C12 C17 1.396(3) .
C13 C14 1.392(3) .
C13 H13A 0.9500 .
C14 C15 1.382(4) .
C14 H14A 0.9500 .
C15 C16 1.378(4) .
C15 H15A 0.9500 .
C16 C17 1.390(3) .
C16 H16A 0.9500 .
C17 H17A 0.9500 .
C18 C23 1.521(3) .
C18 C19 1.522(3) .
C18 H18A 1.0000 .
C19 C20 1.522(3) .
C19 H19A 0.9900 .
C19 H19B 0.9900 .
C20 C21 1.505(4) .
C20 H20A 0.9900 .
C20 H20B 0.9900 .
C21 C22 1.506(4) .
C21 H21A 0.9900 .
C21 H21B 0.9900 .
C22 C23 1.521(3) .
C22 H22A 0.9900 .
C22 H22B 0.9900 .
C23 H23A 0.9900 .
C23 H23B 0.9900 .
O6A C24A 1.431(13) .
C24A H24A 0.9800 .
C24A H24B 0.9800 .
C24A H24C 0.9800 .
O6B C24B 1.42(2) .
C24B H24D 0.9800 .
C24B H24E 0.9800 .
C24B H24F 0.9800 .

loop_
_geom_torsion_atom_site_label_1
_geom_torsion_atom_site_label_2
_geom_torsion_atom_site_label_3
_geom_torsion_atom_site_label_4
_geom_torsion
_geom_torsion_site_symmetry_1
_geom_torsion_site_symmetry_4
C12 P1 Ru1 O5 -24.29(9) . 3_766
C6 P1 Ru1 O5 99.67(9) . 3_766
C18 P1 Ru1 O5 -142.00(8) . 3_766
C12 P1 Ru1 O3B 155.4(3) . .
C6 P1 Ru1 O3B -80.7(3) . .
C18 P1 Ru1 O3B 37.7(3) . .
C12 P1 Ru1 O3A 144.06(9) . .
C6 P1 Ru1 O3A -91.98(9) . .
C18 P1 Ru1 O3A 26.35(8) . .
C12 P1 Ru1 O5 168.0(2) . .
C6 P1 Ru1 O5 -68.0(2) . .
C18 P1 Ru1 O5 50.3(2) . .
C12 P1 Ru1 O2 -116.25(9) . 3_766
C6 P1 Ru1 O2 7.71(9) . 3_766
C18 P1 Ru1 O2 126.05(8) . 3_766
C12 P1 Ru1 O1 60.67(9) . .
C6 P1 Ru1 O1 -175.37(9) . .
C18 P1 Ru1 O1 -57.04(8) . .
C12 P1 Ru1 Ru1 -27.55(9) . 3_766
C6 P1 Ru1 Ru1 96.41(8) . 3_766
C18 P1 Ru1 Ru1 -145.26(7) . 3_766
O5 Ru1 O1 C1 -50.06(15) 3_766 .
O3B Ru1 O1 C1 138.7(3) . .
O3A Ru1 O1 C1 140.04(16) . .
O5 Ru1 O1 C1 53.33(15) . .
O2 Ru1 O1 C1 16.1(5) 3_766 .
P1 Ru1 O1 C1 -138.12(15) . .
Ru1 Ru1 O1 C1 2.50(15) 3_766 .
O5 Ru1 O5 C5 124.35(16) 3_766 .
O3B Ru1 O5 C5 -55.7(3) . .
O3A Ru1 O5 C5 -44.53(15) . .
O2 Ru1 O5 C5 -144.88(15) 3_766 .
O1 Ru1 O5 C5 39.43(15) . .
P1 Ru1 O5 C5 -68.3(3) . .
Ru1 Ru1 O5 C5 124.35(16) 3_766 .
O5 Ru1 O5 Ru1 0.0 3_766 3_766
O3B Ru1 O5 Ru1 179.9(3) . 3_766
O3A Ru1 O5 Ru1 -168.88(5) . 3_766
O2 Ru1 O5 Ru1 90.77(5) 3_766 3_766
O1 Ru1 O5 Ru1 -84.92(5) . 3_766
P1 Ru1 O5 Ru1 167.38(17) . 3_766
Ru1 O1 C1 O2 -2.1(3) . .
Ru1 O1 C1 C2 178.64(15) . .
Ru1 O2 C1 O1 0.0(3) 3_766 .
Ru1 O2 C1 C2 179.21(15) 3_766 .
O5 Ru1 O3A C3A 167.60(19) 3_766 .
O3B Ru1 O3A C3A 23.7(15) . .
O5 Ru1 O3A C3A -59.33(6) . .
O2 Ru1 O3A C3A 24.43(6) 3_766 .
O1 Ru1 O3A C3A -149.59(6) . .
P1 Ru1 O3A C3A 115.82(4) . .
Ru1 Ru1 O3A C3A -71.88(6) 3_766 .
Ru1 O3A C3A O4A -176.88(6) . .
Ru1 O3A C3A C4A 7.29(6) . .
O5 Ru1 O3B C3B 120.7(18) 3_766 .
O3A Ru1 O3B C3B -155(2) . .
O5 Ru1 O3B C3B -58.9(9) . .
O2 Ru1 O3B C3B 25.7(9) 3_766 .
O1 Ru1 O3B C3B -148.4(9) . .
P1 Ru1 O3B C3B 118.5(10) . .
Ru1 Ru1 O3B C3B -58.8(11) 3_766 .
C12 P1 C6 C11 63.52(18) . .
C18 P1 C6 C11 171.60(16) . .
Ru1 P1 C6 C11 -65.14(17) . .
C12 P1 C6 C7 -170.23(15) . .
C18 P1 C6 C7 -62.15(17) . .
Ru1 P1 C6 C7 61.11(17) . .
C11 C6 C7 C8 -58.4(2) . .
P1 C6 C7 C8 172.20(17) . .
C6 C7 C8 C9 56.0(3) . .
C7 C8 C9 C10 -54.6(3) . .
C8 C9 C10 C11 55.3(3) . .
C9 C10 C11 C6 -57.3(3) . .
C7 C6 C11 C10 59.0(2) . .
P1 C6 C11 C10 -174.35(17) . .
C6 P1 C12 C13 14.1(2) . .
C18 P1 C12 C13 -93.9(2) . .
Ru1 P1 C12 C13 143.38(17) . .
C6 P1 C12 C17 -169.66(17) . .
C18 P1 C12 C17 82.30(19) . .
Ru1 P1 C12 C17 -40.43(19) . .
C17 C12 C13 C14 2.2(3) . .
P1 C12 C13 C14 178.39(19) . .
C12 C13 C14 C15 -2.5(4) . .
C13 C14 C15 C16 1.7(4) . .
C14 C15 C16 C17 -0.7(4) . .
C15 C16 C17 C12 0.4(4) . .
C13 C12 C17 C16 -1.2(3) . .
P1 C12 C17 C16 -177.53(18) . .
C12 P1 C18 C23 -62.17(18) . .
C6 P1 C18 C23 -172.07(16) . .
Ru1 P1 C18 C23 62.31(17) . .
C12 P1 C18 C19 64.85(18) . .
C6 P1 C18 C19 -45.05(18) . .
Ru1 P1 C18 C19 -170.67(14) . .
C23 C18 C19 C20 -54.0(3) . .
P1 C18 C19 C20 178.10(17) . .
C18 C19 C20 C21 52.8(3) . .
C19 C20 C21 C22 -52.4(3) . .
C20 C21 C22 C23 53.7(3) . .
C19 C18 C23 C22 56.3(3) . .
P1 C18 C23 C22 -175.16(17) . .
C21 C22 C23 C18 -56.4(3) . .
